data_4334154
loop_
_publ_author_name
'Ryan Gilbert-Wilson'
'Leslie D. Field'
'Stephen B. Colbran'
'Mohan M. Bhadbhade'

_publ_section_title
;
 Low Oxidation State Iron(0), Iron(I), and Ruthenium(0) Dinitrogen
 Complexes with a Very Bulky Neutral Phosphine Ligand
;
_journal_name_full 'Inorganic Chemistry'
_journal_page_first 3043
_journal_page_last 3053
_journal_paper_doi 10.1021/ic3024953
_journal_volume 52
_journal_year 2013
_chemical_formula_sum 'C42 H80 Fe P4'
_chemical_formula_weight 764.79
_chemical_name_systematic
; 
 ? 
;
_space_group_IT_number 2
_symmetry_cell_setting triclinic
_symmetry_space_group_name_Hall '-P 1'
_symmetry_space_group_name_H-M 'P -1'
_atom_sites_solution_hydrogens geom
_atom_sites_solution_primary direct
_atom_sites_solution_secondary difmap
_audit_creation_method SHELXL-97
_cell_angle_alpha 80.320(3)
_cell_angle_beta 83.021(3)
_cell_angle_gamma 78.371(3)
_cell_formula_units_Z 4
_cell_length_a 13.7011(9)
_cell_length_b 16.1969(11)
_cell_length_c 19.7521(13)
_cell_measurement_reflns_used 9968
_cell_measurement_temperature 155(2)
_cell_measurement_theta_max 28.575
_cell_measurement_theta_min 2.440
_cell_volume 4214.7(5)
_computing_cell_refinement '<i>APEX2 </i>(Bruker, 2007)'
_computing_data_collection '<i>APEX2 </i>(Bruker, 2007)'
_computing_data_reduction '<i>APEX2 </i>(Bruker, 2007)'
_computing_molecular_graphics '<i>SHELXTL-Plus</i> (Sheldrick, 2008)'
_computing_structure_refinement '<i>SHELXL-97</i> (Sheldrick, 2008)'
_computing_structure_solution '<i>SHELXS-97</i> (Sheldrick, 2008)'
_diffrn_ambient_temperature 155(2)
_diffrn_measured_fraction_theta_full 0.993
_diffrn_measured_fraction_theta_max 0.993
_diffrn_measurement_device_type 'Bruker kappa APEXII CCD Diffractometer'
_diffrn_measurement_method '\f scans, and \w scans with \k offsets'
_diffrn_radiation_monochromator graphite
_diffrn_radiation_source 'fine-focus sealed tube'
_diffrn_radiation_type MoK\a
_diffrn_radiation_wavelength 0.71073
_diffrn_reflns_av_R_equivalents 0.0572
_diffrn_reflns_av_sigmaI/netI 0.0712
_diffrn_reflns_limit_h_max 16
_diffrn_reflns_limit_h_min -16
_diffrn_reflns_limit_k_max 19
_diffrn_reflns_limit_k_min -19
_diffrn_reflns_limit_l_max 21
_diffrn_reflns_limit_l_min -23
_diffrn_reflns_number 55487
_diffrn_reflns_theta_full 25.00
_diffrn_reflns_theta_max 25.00
_diffrn_reflns_theta_min 1.92
_exptl_absorpt_coefficient_mu 0.537
_exptl_absorpt_correction_T_max 0.9767
_exptl_absorpt_correction_T_min 0.8787
_exptl_absorpt_correction_type multi-scan
_exptl_absorpt_process_details 'SADABS (Bruker, 2001)'
_exptl_crystal_colour Yellow
_exptl_crystal_density_diffrn 1.205
_exptl_crystal_description 'Rhombic plates'
_exptl_crystal_F_000 1672
_exptl_crystal_size_max 0.25
_exptl_crystal_size_mid 0.07
_exptl_crystal_size_min 0.04
_refine_diff_density_max 0.776
_refine_diff_density_min -0.310
_refine_diff_density_rms 0.070
_refine_ls_extinction_method none
_refine_ls_goodness_of_fit_ref 0.986
_refine_ls_hydrogen_treatment mixed
_refine_ls_matrix_type full
_refine_ls_number_parameters 861
_refine_ls_number_reflns 14758
_refine_ls_number_restraints 12
_refine_ls_restrained_S_all 0.985
_refine_ls_R_factor_all 0.0789
_refine_ls_R_factor_gt 0.0409
_refine_ls_shift/su_max 0.001
_refine_ls_shift/su_mean 0.000
_refine_ls_structure_factor_coef Fsqd
_refine_ls_weighting_details 'calc w=1/[\s^2^(Fo^2^)+(0.0359P)^2^+3.2060P] where P=(Fo^2^+2Fc^2^)/3'
_refine_ls_weighting_scheme calc
_refine_ls_wR_factor_gt 0.0825
_refine_ls_wR_factor_ref 0.0970
_reflns_number_gt 10207
_reflns_number_total 14758
_reflns_threshold_expression >2sigma(I)
_cod_data_source_file ic3024953_si_001_6.cif
_cod_data_source_block Complex5
_cod_database_code 4334154

loop_
_symmetry_equiv_pos_as_xyz
'x, y, z'
'-x, -y, -z'

loop_
_atom_site_label
_atom_site_type_symbol
_atom_site_fract_x
_atom_site_fract_y
_atom_site_fract_z
_atom_site_U_iso_or_equiv
_atom_site_adp_type
_atom_site_occupancy
_atom_site_symmetry_multiplicity
_atom_site_calc_flag
_atom_site_refinement_flags
Fe1A Fe 0.54977(3) 0.72929(2) 0.56974(2) 0.01301(10) Uani 1 1 d U
H1AF H 0.571(2) 0.6635(18) 0.5267(15) 0.037 Uiso 1 1 d U
H2AF H 0.578(2) 0.7888(17) 0.5093(14) 0.029(8) Uiso 1 1 d U
P1A P 0.52504(5) 0.82567(5) 0.63304(4) 0.01576(17) Uani 1 1 d .
P2A P 0.42405(5) 0.80357(4) 0.51550(4) 0.01432(17) Uani 1 1 d .
P3A P 0.48916(5) 0.64884(5) 0.65992(4) 0.01445(17) Uani 1 1 d .
P4A P 0.70949(5) 0.72219(4) 0.57305(4) 0.01406(17) Uani 1 1 d .
C1A C 0.4271(2) 0.91652(18) 0.60427(15) 0.0212(7) Uani 1 1 d .
H1A1 H 0.3614 0.9099 0.6294 0.025 Uiso 1 1 calc R
H1A2 H 0.4434 0.9707 0.6123 0.025 Uiso 1 1 calc R
C2A C 0.4250(2) 0.91552(17) 0.52737(15) 0.0185(7) Uani 1 1 d .
H2A1 H 0.4847 0.9350 0.5013 0.022 Uiso 1 1 calc R
H2A2 H 0.3645 0.9541 0.5103 0.022 Uiso 1 1 calc R
C3A C 0.4804(2) 0.79021(18) 0.72298(14) 0.0196(7) Uani 1 1 d .
H3A1 H 0.5376 0.7657 0.7508 0.023 Uiso 1 1 calc R
H3A2 H 0.4389 0.8386 0.7439 0.023 Uiso 1 1 calc R
C4A C 0.4181(2) 0.72237(17) 0.71951(15) 0.0181(7) Uani 1 1 d .
H4A1 H 0.3527 0.7499 0.7023 0.022 Uiso 1 1 calc R
H4A2 H 0.4060 0.6902 0.7660 0.022 Uiso 1 1 calc R
C5A C 0.6387(2) 0.86861(17) 0.63712(15) 0.0184(7) Uani 1 1 d .
H5A1 H 0.6464 0.9142 0.5977 0.022 Uiso 1 1 calc R
H5A2 H 0.6346 0.8927 0.6805 0.022 Uiso 1 1 calc R
C6A C 0.7274(2) 0.79393(17) 0.63424(15) 0.0185(7) Uani 1 1 d .
H6A1 H 0.7340 0.7608 0.6809 0.022 Uiso 1 1 calc R
H6A2 H 0.7898 0.8163 0.6191 0.022 Uiso 1 1 calc R
C11A C 0.3892(2) 0.58928(17) 0.65059(14) 0.0161(6) Uani 1 1 d .
H11A H 0.3339 0.6346 0.6321 0.019 Uiso 1 1 calc R
C12A C 0.4167(2) 0.53054(18) 0.59501(15) 0.0197(7) Uani 1 1 d .
H12A H 0.4714 0.4832 0.6096 0.024 Uiso 1 1 calc R
H12B H 0.4414 0.5631 0.5515 0.024 Uiso 1 1 calc R
C13A C 0.3267(2) 0.49354(18) 0.58206(16) 0.0239(7) Uani 1 1 d .
H13A H 0.2763 0.5400 0.5603 0.029 Uiso 1 1 calc R
H13B H 0.3492 0.4515 0.5497 0.029 Uiso 1 1 calc R
C14A C 0.2787(2) 0.45058(19) 0.64853(16) 0.0254(7) Uani 1 1 d .
H14A H 0.2182 0.4316 0.6387 0.030 Uiso 1 1 calc R
H14B H 0.3262 0.3995 0.6671 0.030 Uiso 1 1 calc R
C15A C 0.2502(2) 0.51015(19) 0.70175(16) 0.0233(7) Uani 1 1 d .
H15A H 0.2219 0.4795 0.7450 0.028 Uiso 1 1 calc R
H15B H 0.1979 0.5585 0.6850 0.028 Uiso 1 1 calc R
C16A C 0.3401(2) 0.54436(18) 0.71664(15) 0.0193(7) Uani 1 1 d .
H16A H 0.3897 0.4966 0.7376 0.023 Uiso 1 1 calc R
H16B H 0.3181 0.5850 0.7501 0.023 Uiso 1 1 calc R
C21A C 0.5764(2) 0.57469(18) 0.71989(14) 0.0196(7) Uani 1 1 d .
H21A H 0.6374 0.6010 0.7153 0.024 Uiso 1 1 calc R
C22A C 0.5426(2) 0.56377(19) 0.79744(14) 0.0235(7) Uani 1 1 d .
H22A H 0.5314 0.6199 0.8136 0.028 Uiso 1 1 calc R
H22B H 0.4783 0.5432 0.8051 0.028 Uiso 1 1 calc R
C23A C 0.6195(2) 0.5010(2) 0.83984(16) 0.0325(8) Uani 1 1 d .
H23A H 0.6807 0.5253 0.8377 0.039 Uiso 1 1 calc R
H23B H 0.5919 0.4923 0.8887 0.039 Uiso 1 1 calc R
C24A C 0.6463(2) 0.4162(2) 0.81376(17) 0.0343(9) Uani 1 1 d .
H24A H 0.5860 0.3902 0.8178 0.041 Uiso 1 1 calc R
H24B H 0.6963 0.3772 0.8420 0.041 Uiso 1 1 calc R
C25A C 0.6888(2) 0.4288(2) 0.73894(17) 0.0324(8) Uani 1 1 d .
H25A H 0.7069 0.3730 0.7220 0.039 Uiso 1 1 calc R
H25B H 0.7503 0.4531 0.7353 0.039 Uiso 1 1 calc R
C26A C 0.6126(2) 0.48859(18) 0.69426(16) 0.0238(7) Uani 1 1 d .
H26A H 0.5544 0.4611 0.6940 0.029 Uiso 1 1 calc R
H26B H 0.6434 0.4982 0.6463 0.029 Uiso 1 1 calc R
C31A C 0.8027(2) 0.62551(17) 0.60471(14) 0.0158(6) Uani 1 1 d .
H31A H 0.7718 0.6003 0.6500 0.019 Uiso 1 1 calc R
C32A C 0.8197(2) 0.55622(18) 0.55819(16) 0.0236(7) Uani 1 1 d .
H32C H 0.8530 0.5770 0.5130 0.028 Uiso 1 1 calc R
H32D H 0.7542 0.5445 0.5501 0.028 Uiso 1 1 calc R
C33A C 0.8844(2) 0.47327(19) 0.59036(17) 0.0305(8) Uani 1 1 d .
H33C H 0.8480 0.4491 0.6331 0.037 Uiso 1 1 calc R
H33D H 0.8968 0.4312 0.5578 0.037 Uiso 1 1 calc R
C34A C 0.9840(2) 0.4893(2) 0.60712(17) 0.0316(8) Uani 1 1 d .
H34C H 1.0216 0.4360 0.6313 0.038 Uiso 1 1 calc R
H34D H 1.0242 0.5060 0.5637 0.038 Uiso 1 1 calc R
C35A C 0.9687(2) 0.55858(19) 0.65186(16) 0.0276(8) Uani 1 1 d .
H35C H 1.0346 0.5702 0.6592 0.033 Uiso 1 1 calc R
H35D H 0.9356 0.5389 0.6974 0.033 Uiso 1 1 calc R
C36A C 0.9050(2) 0.64050(18) 0.61913(16) 0.0232(7) Uani 1 1 d .
H36C H 0.9406 0.6628 0.5754 0.028 Uiso 1 1 calc R
H36D H 0.8949 0.6839 0.6504 0.028 Uiso 1 1 calc R
C41A C 0.7820(2) 0.76304(17) 0.49135(14) 0.0171(6) Uani 1 1 d .
H41A H 0.8545 0.7431 0.4982 0.021 Uiso 1 1 calc R
C42A C 0.7620(2) 0.72549(18) 0.42920(14) 0.0205(7) Uani 1 1 d .
H42A H 0.7739 0.6626 0.4403 0.025 Uiso 1 1 calc R
H42B H 0.6910 0.7453 0.4200 0.025 Uiso 1 1 calc R
C43A C 0.8285(2) 0.75111(19) 0.36469(15) 0.0271(8) Uani 1 1 d .
H43A H 0.8994 0.7276 0.3724 0.032 Uiso 1 1 calc R
H43B H 0.8119 0.7269 0.3256 0.032 Uiso 1 1 calc R
C44A C 0.8142(3) 0.84731(19) 0.34687(16) 0.0299(8) Uani 1 1 d .
H44A H 0.7457 0.8700 0.3330 0.036 Uiso 1 1 calc R
H44B H 0.8622 0.8625 0.3073 0.036 Uiso 1 1 calc R
C45A C 0.8301(2) 0.88789(19) 0.40755(16) 0.0297(8) Uani 1 1 d .
H45A H 0.8138 0.9507 0.3956 0.036 Uiso 1 1 calc R
H45B H 0.9015 0.8721 0.4166 0.036 Uiso 1 1 calc R
C46A C 0.7655(2) 0.86014(17) 0.47317(15) 0.0205(7) Uani 1 1 d .
H46A H 0.7822 0.8847 0.5120 0.025 Uiso 1 1 calc R
H46B H 0.6940 0.8825 0.4663 0.025 Uiso 1 1 calc R
C51A C 0.4264(2) 0.81221(17) 0.41969(14) 0.0166(6) Uani 1 1 d .
H51A H 0.3557 0.8313 0.4079 0.020 Uiso 1 1 calc R
C52A C 0.4650(2) 0.72636(17) 0.39398(14) 0.0204(7) Uani 1 1 d .
H52C H 0.5341 0.7041 0.4068 0.025 Uiso 1 1 calc R
H52D H 0.4226 0.6851 0.4169 0.025 Uiso 1 1 calc R
C53A C 0.4644(2) 0.73407(19) 0.31647(15) 0.0269(7) Uani 1 1 d .
H53C H 0.3946 0.7516 0.3039 0.032 Uiso 1 1 calc R
H53D H 0.4919 0.6778 0.3017 0.032 Uiso 1 1 calc R
C54A C 0.5263(2) 0.7990(2) 0.27893(16) 0.0315(8) Uani 1 1 d .
H54C H 0.5973 0.7791 0.2881 0.038 Uiso 1 1 calc R
H54D H 0.5222 0.8046 0.2286 0.038 Uiso 1 1 calc R
C55A C 0.4882(2) 0.88456(19) 0.30276(15) 0.0268(8) Uani 1 1 d .
H55C H 0.4199 0.9071 0.2886 0.032 Uiso 1 1 calc R
H55D H 0.5318 0.9249 0.2800 0.032 Uiso 1 1 calc R
C56A C 0.4860(2) 0.87912(18) 0.38030(14) 0.0199(7) Uani 1 1 d .
H56C H 0.4556 0.9356 0.3937 0.024 Uiso 1 1 calc R
H56D H 0.5554 0.8645 0.3937 0.024 Uiso 1 1 calc R
C61A C 0.2865(2) 0.80069(17) 0.53983(15) 0.0178(7) Uani 1 1 d .
H61A H 0.2785 0.7865 0.5912 0.021 Uiso 1 1 calc R
C62A C 0.2133(2) 0.88450(18) 0.52145(16) 0.0226(7) Uani 1 1 d .
H62C H 0.2308 0.9295 0.5435 0.027 Uiso 1 1 calc R
H62D H 0.2201 0.9023 0.4709 0.027 Uiso 1 1 calc R
C63A C 0.1049(2) 0.8761(2) 0.54486(18) 0.0342(9) Uani 1 1 d .
H63C H 0.0956 0.8679 0.5959 0.041 Uiso 1 1 calc R
H63D H 0.0602 0.9297 0.5277 0.041 Uiso 1 1 calc R
C64A C 0.0750(2) 0.8026(2) 0.5193(2) 0.0389(9) Uani 1 1 d .
H64C H 0.0748 0.8144 0.4685 0.047 Uiso 1 1 calc R
H64D H 0.0064 0.7968 0.5392 0.047 Uiso 1 1 calc R
C65A C 0.1466(2) 0.7198(2) 0.53940(18) 0.0328(8) Uani 1 1 d .
H65C H 0.1275 0.6732 0.5203 0.039 Uiso 1 1 calc R
H65D H 0.1425 0.7052 0.5903 0.039 Uiso 1 1 calc R
C66A C 0.2540(2) 0.72883(18) 0.51166(16) 0.0214(7) Uani 1 1 d .
H66C H 0.2584 0.7409 0.4607 0.026 Uiso 1 1 calc R
H66D H 0.2999 0.6745 0.5250 0.026 Uiso 1 1 calc R
Fe1B Fe 0.04422(3) 0.21587(2) 0.09672(2) 0.01358(10) Uani 1 1 d .
P1B P 0.01203(6) 0.31307(5) 0.15849(4) 0.01726(18) Uani 1 1 d .
P2B P 0.18703(5) 0.25571(5) 0.06329(4) 0.01579(17) Uani 1 1 d .
P3B P -0.05789(5) 0.29989(5) 0.02507(4) 0.01531(17) Uani 1 1 d .
P4B P -0.04480(5) 0.14374(5) 0.17356(4) 0.01546(17) Uani 1 1 d .
H1BF H 0.068(2) 0.1478(18) 0.0529(15) 0.035 Uiso 1 1 d .
H2BF H 0.121(2) 0.1656(19) 0.1421(15) 0.041(9) Uiso 1 1 d .
C1B C 0.1274(2) 0.34174(19) 0.17922(15) 0.0215(7) Uani 1 1 d .
H1B1 H 0.1127 0.3985 0.1945 0.026 Uiso 1 1 calc R
H1B2 H 0.1582 0.2992 0.2164 0.026 Uiso 1 1 calc R
C2B C 0.1974(2) 0.34284(18) 0.11287(15) 0.0221(7) Uani 1 1 d .
H2B1 H 0.2673 0.3356 0.1244 0.026 Uiso 1 1 calc R
H2B2 H 0.1809 0.3988 0.0836 0.026 Uiso 1 1 calc R
C3B C -0.0593(2) 0.41426(18) 0.11517(15) 0.0231(7) Uani 1 1 d .
H3B1 H -0.1306 0.4214 0.1332 0.028 Uiso 1 1 calc R
H3B2 H -0.0322 0.4634 0.1239 0.028 Uiso 1 1 calc R
C4B C -0.0486(2) 0.40964(17) 0.03762(15) 0.0193(7) Uani 1 1 d .
H4B1 H 0.0168 0.4231 0.0166 0.023 Uiso 1 1 calc R
H4B2 H -0.1022 0.4518 0.0150 0.023 Uiso 1 1 calc R
C5B C -0.0623(2) 0.28759(19) 0.24139(15) 0.0234(7) Uani 1 1 d .
H5B1 H -0.0177 0.2676 0.2790 0.028 Uiso 1 1 calc R
H5B2 H -0.1104 0.3389 0.2527 0.028 Uiso 1 1 calc R
C6B C -0.1187(2) 0.21689(18) 0.23329(15) 0.0216(7) Uani 1 1 d .
H6B1 H -0.1838 0.2433 0.2150 0.026 Uiso 1 1 calc R
H6B2 H -0.1323 0.1835 0.2791 0.026 Uiso 1 1 calc R
C11B C 0.2276(2) 0.30898(18) -0.02525(14) 0.0186(7) Uani 1 1 d .
H11B H 0.1696 0.3543 -0.0396 0.022 Uiso 1 1 calc R
C12B C 0.2464(2) 0.24802(18) -0.07864(14) 0.0199(7) Uani 1 1 d .
H12C H 0.1874 0.2209 -0.0767 0.024 Uiso 1 1 calc R
H12D H 0.3046 0.2025 -0.0673 0.024 Uiso 1 1 calc R
C13B C 0.2667(2) 0.2939(2) -0.15163(15) 0.0264(7) Uani 1 1 d .
H13C H 0.2073 0.3374 -0.1643 0.032 Uiso 1 1 calc R
H13D H 0.2793 0.2525 -0.1847 0.032 Uiso 1 1 calc R
C14B C 0.3573(2) 0.3367(2) -0.15575(16) 0.0287(8) Uani 1 1 d .
H14C H 0.4175 0.2928 -0.1460 0.034 Uiso 1 1 calc R
H14D H 0.3688 0.3674 -0.2029 0.034 Uiso 1 1 calc R
C15B C 0.3402(2) 0.3986(2) -0.10423(16) 0.0287(8) Uani 1 1 d .
H15C H 0.2833 0.4450 -0.1164 0.034 Uiso 1 1 calc R
H15D H 0.4005 0.4243 -0.1064 0.034 Uiso 1 1 calc R
C16B C 0.3180(2) 0.35428(19) -0.03081(15) 0.0244(7) Uani 1 1 d .
H16C H 0.3039 0.3970 0.0012 0.029 Uiso 1 1 calc R
H16D H 0.3777 0.3119 -0.0169 0.029 Uiso 1 1 calc R
C21B C 0.3024(2) 0.17442(17) 0.07994(14) 0.0174(7) Uani 1 1 d .
H21B H 0.3595 0.1967 0.0513 0.021 Uiso 1 1 calc R
C22B C 0.2964(2) 0.09010(18) 0.05637(15) 0.0213(7) Uani 1 1 d .
H22C H 0.2409 0.0659 0.0842 0.026 Uiso 1 1 calc R
H22D H 0.2815 0.1013 0.0075 0.026 Uiso 1 1 calc R
C23B C 0.3932(2) 0.0258(2) 0.06384(16) 0.0288(8) Uani 1 1 d .
H23C H 0.3857 -0.0280 0.0494 0.035 Uiso 1 1 calc R
H23D H 0.4478 0.0480 0.0332 0.035 Uiso 1 1 calc R
C24B C 0.4204(2) 0.0083(2) 0.13784(17) 0.0329(8) Uani 1 1 d .
H24C H 0.3698 -0.0202 0.1678 0.039 Uiso 1 1 calc R
H24D H 0.4861 -0.0305 0.1407 0.039 Uiso 1 1 calc R
C25B C 0.4251(2) 0.0908(2) 0.16292(17) 0.0313(8) Uani 1 1 d .
H25C H 0.4814 0.1153 0.1365 0.038 Uiso 1 1 calc R
H25D H 0.4384 0.0784 0.2121 0.038 Uiso 1 1 calc R
C26B C 0.3284(2) 0.1559(2) 0.15489(15) 0.0245(7) Uani 1 1 d .
H26C H 0.3359 0.2095 0.1699 0.029 Uiso 1 1 calc R
H26D H 0.2731 0.1339 0.1848 0.029 Uiso 1 1 calc R
C31B C -0.1469(2) 0.09398(18) 0.15225(15) 0.0181(7) Uani 1 1 d .
H31B H -0.1949 0.1422 0.1289 0.022 Uiso 1 1 calc R
C32B C -0.1113(2) 0.0336(2) 0.09920(17) 0.0288(8) Uani 1 1 d .
H32A H -0.0640 -0.0164 0.1196 0.035 Uiso 1 1 calc R
H32B H -0.0749 0.0630 0.0589 0.035 Uiso 1 1 calc R
C33B C -0.1984(2) 0.0031(2) 0.07502(19) 0.0377(9) Uani 1 1 d .
H33A H -0.2413 0.0522 0.0495 0.045 Uiso 1 1 calc R
H33B H -0.1717 -0.0389 0.0432 0.045 Uiso 1 1 calc R
C34B C -0.2604(2) -0.0372(2) 0.1353(2) 0.0403(10) Uani 1 1 d .
H34A H -0.2198 -0.0903 0.1573 0.048 Uiso 1 1 calc R
H34B H -0.3188 -0.0522 0.1184 0.048 Uiso 1 1 calc R
C35B C -0.2966(2) 0.0226(2) 0.18809(17) 0.0324(8) Uani 1 1 d .
H35A H -0.3338 -0.0068 0.2280 0.039 Uiso 1 1 calc R
H35B H -0.3432 0.0730 0.1675 0.039 Uiso 1 1 calc R
C36B C -0.2098(2) 0.0521(2) 0.21309(16) 0.0295(8) Uani 1 1 d .
H36A H -0.1669 0.0026 0.2381 0.035 Uiso 1 1 calc R
H36B H -0.2364 0.0934 0.2455 0.035 Uiso 1 1 calc R
C41B C 0.0194(2) 0.05687(18) 0.23690(15) 0.0216(7) Uani 1 1 d .
H41B H -0.0337 0.0274 0.2638 0.026 Uiso 1 1 calc R
C42B C 0.0943(2) -0.01091(19) 0.20193(16) 0.0314(8) Uani 1 1 d .
H42C H 0.1488 0.0156 0.1751 0.038 Uiso 1 1 calc R
H42D H 0.0599 -0.0331 0.1695 0.038 Uiso 1 1 calc R
C43B C 0.1392(3) -0.0852(2) 0.25512(18) 0.0421(9) Uani 1 1 d .
H43C H 0.0857 -0.1153 0.2789 0.050 Uiso 1 1 calc R
H43D H 0.1893 -0.1263 0.2311 0.050 Uiso 1 1 calc R
C44B C 0.1885(3) -0.0538(2) 0.30755(18) 0.0412(9) Uani 1 1 d .
H44C H 0.2475 -0.0303 0.2845 0.049 Uiso 1 1 calc R
H44D H 0.2121 -0.1023 0.3431 0.049 Uiso 1 1 calc R
C45B C 0.1173(3) 0.0139(2) 0.34171(17) 0.0376(9) Uani 1 1 d .
H45C H 0.1534 0.0360 0.3732 0.045 Uiso 1 1 calc R
H45D H 0.0628 -0.0116 0.3696 0.045 Uiso 1 1 calc R
C46B C 0.0724(2) 0.0875(2) 0.28922(15) 0.0260(7) Uani 1 1 d .
H46C H 0.1261 0.1167 0.2646 0.031 Uiso 1 1 calc R
H46D H 0.0239 0.1292 0.3136 0.031 Uiso 1 1 calc R
C51B C -0.1982(2) 0.30772(18) 0.04060(15) 0.0200(7) Uani 1 1 d .
H51B H -0.2111 0.2902 0.0914 0.024 Uiso 1 1 calc R
C52B C -0.2654(2) 0.39536(19) 0.02542(16) 0.0256(7) Uani 1 1 d .
H52A H -0.2611 0.4148 -0.0249 0.031 Uiso 1 1 calc R
H52B H -0.2416 0.4371 0.0477 0.031 Uiso 1 1 calc R
C53B C -0.3744(2) 0.3920(2) 0.05206(18) 0.0340(8) Uani 1 1 d .
H53A H -0.3794 0.3784 0.1030 0.041 Uiso 1 1 calc R
H53B H -0.4161 0.4488 0.0396 0.041 Uiso 1 1 calc R
C54B C -0.4147(2) 0.3263(2) 0.02292(18) 0.0380(9) Uani 1 1 d .
H54A H -0.4189 0.3439 -0.0273 0.046 Uiso 1 1 calc R
H54B H -0.4830 0.3228 0.0448 0.046 Uiso 1 1 calc R
C55B C -0.3475(2) 0.2392(2) 0.03575(18) 0.0344(9) Uani 1 1 d .
H55A H -0.3720 0.1983 0.0130 0.041 Uiso 1 1 calc R
H55B H -0.3503 0.2183 0.0859 0.041 Uiso 1 1 calc R
C56B C -0.2387(2) 0.24378(19) 0.00767(16) 0.0236(7) Uani 1 1 d .
H56A H -0.1964 0.1867 0.0173 0.028 Uiso 1 1 calc R
H56B H -0.2354 0.2610 -0.0430 0.028 Uiso 1 1 calc R
C61B C -0.0277(2) 0.30612(17) -0.06980(14) 0.0186(7) Uani 1 1 d .
H61B H 0.0417 0.3185 -0.0782 0.022 Uiso 1 1 calc R
C62B C -0.0196(2) 0.22072(18) -0.09593(15) 0.0230(7) Uani 1 1 d .
H62A H 0.0261 0.1761 -0.0683 0.028 Uiso 1 1 calc R
H62B H -0.0863 0.2043 -0.0893 0.028 Uiso 1 1 calc R
C63B C 0.0191(2) 0.2250(2) -0.17202(15) 0.0284(8) Uani 1 1 d .
H63A H 0.0893 0.2336 -0.1778 0.034 Uiso 1 1 calc R
H63B H 0.0181 0.1702 -0.1875 0.034 Uiso 1 1 calc R
C64B C -0.0438(2) 0.2970(2) -0.21652(16) 0.0327(8) Uani 1 1 d .
H64A H -0.0142 0.3003 -0.2650 0.039 Uiso 1 1 calc R
H64B H -0.1122 0.2851 -0.2150 0.039 Uiso 1 1 calc R
C65B C -0.0491(2) 0.3813(2) -0.19153(15) 0.0298(8) Uani 1 1 d .
H65A H -0.0927 0.4267 -0.2201 0.036 Uiso 1 1 calc R
H65B H 0.0186 0.3956 -0.1972 0.036 Uiso 1 1 calc R
C66B C -0.0900(2) 0.37830(19) -0.11603(15) 0.0238(7) Uani 1 1 d .
H66A H -0.1602 0.3697 -0.1111 0.029 Uiso 1 1 calc R
H66B H -0.0896 0.4335 -0.1009 0.029 Uiso 1 1 calc R

loop_
_atom_site_aniso_label
_atom_site_aniso_U_11
_atom_site_aniso_U_22
_atom_site_aniso_U_33
_atom_site_aniso_U_23
_atom_site_aniso_U_13
_atom_site_aniso_U_12
Fe1A 0.0108(2) 0.0133(2) 0.0148(2) -0.00080(17) -0.00134(17) -0.00281(17)
P1A 0.0143(4) 0.0154(4) 0.0183(4) -0.0036(3) -0.0006(3) -0.0042(3)
P2A 0.0128(4) 0.0132(4) 0.0164(4) 0.0004(3) -0.0013(3) -0.0030(3)
P3A 0.0128(4) 0.0155(4) 0.0152(4) -0.0006(3) -0.0018(3) -0.0041(3)
P4A 0.0121(4) 0.0152(4) 0.0150(4) -0.0009(3) -0.0015(3) -0.0035(3)
C1A 0.0182(16) 0.0161(16) 0.0299(19) -0.0057(13) -0.0002(14) -0.0033(13)
C2A 0.0176(16) 0.0141(15) 0.0236(18) -0.0011(12) -0.0033(13) -0.0031(13)
C3A 0.0188(16) 0.0227(17) 0.0183(17) -0.0075(13) -0.0011(13) -0.0032(13)
C4A 0.0151(15) 0.0209(16) 0.0180(17) -0.0014(13) 0.0022(13) -0.0060(13)
C5A 0.0169(16) 0.0199(16) 0.0210(17) -0.0061(13) -0.0005(13) -0.0072(13)
C6A 0.0160(16) 0.0213(16) 0.0191(17) -0.0010(13) -0.0018(13) -0.0074(13)
C11A 0.0116(15) 0.0169(15) 0.0196(17) 0.0010(12) -0.0049(12) -0.0030(12)
C12A 0.0176(16) 0.0190(16) 0.0229(18) -0.0010(13) -0.0062(13) -0.0038(13)
C13A 0.0213(17) 0.0194(17) 0.032(2) -0.0067(14) -0.0094(15) -0.0009(14)
C14A 0.0205(17) 0.0198(17) 0.039(2) -0.0057(14) -0.0063(15) -0.0076(14)
C15A 0.0143(16) 0.0237(17) 0.0328(19) -0.0023(14) 0.0009(14) -0.0089(14)
C16A 0.0173(16) 0.0174(16) 0.0240(18) -0.0012(13) -0.0038(13) -0.0052(13)
C21A 0.0149(16) 0.0260(17) 0.0181(17) 0.0015(13) -0.0021(13) -0.0076(13)
C22A 0.0210(17) 0.0324(18) 0.0159(17) 0.0042(14) -0.0036(13) -0.0078(14)
C23A 0.0282(19) 0.048(2) 0.0201(19) 0.0089(16) -0.0096(15) -0.0117(17)
C24A 0.0255(19) 0.037(2) 0.036(2) 0.0136(16) -0.0152(16) -0.0033(16)
C25A 0.0212(18) 0.033(2) 0.039(2) 0.0029(16) -0.0104(16) 0.0024(15)
C26A 0.0184(17) 0.0241(18) 0.0260(19) 0.0008(14) -0.0037(14) 0.0002(14)
C31A 0.0122(15) 0.0201(16) 0.0137(16) 0.0024(12) -0.0008(12) -0.0039(13)
C32A 0.0197(17) 0.0231(17) 0.0272(19) -0.0062(14) -0.0054(14) 0.0020(14)
C33A 0.033(2) 0.0238(18) 0.032(2) -0.0059(15) -0.0063(16) 0.0040(15)
C34A 0.0226(18) 0.0325(19) 0.032(2) 0.0024(15) -0.0040(15) 0.0088(15)
C35A 0.0176(17) 0.0319(19) 0.030(2) 0.0024(15) -0.0095(15) 0.0009(14)
C36A 0.0172(16) 0.0227(17) 0.0296(19) 0.0016(14) -0.0086(14) -0.0045(13)
C41A 0.0118(15) 0.0184(16) 0.0199(17) 0.0014(12) -0.0011(12) -0.0033(12)
C42A 0.0247(17) 0.0177(16) 0.0179(17) 0.0000(13) -0.0004(13) -0.0043(13)
C43A 0.0336(19) 0.0266(18) 0.0190(18) -0.0005(14) 0.0046(15) -0.0073(15)
C44A 0.035(2) 0.0291(19) 0.0209(19) 0.0047(14) 0.0064(15) -0.0070(16)
C45A 0.034(2) 0.0212(17) 0.031(2) 0.0052(14) 0.0049(16) -0.0108(15)
C46A 0.0223(17) 0.0177(16) 0.0207(17) 0.0000(13) -0.0004(13) -0.0051(13)
C51A 0.0127(15) 0.0171(15) 0.0181(17) 0.0017(12) -0.0033(12) -0.0010(12)
C52A 0.0239(17) 0.0188(16) 0.0194(17) -0.0016(13) -0.0026(14) -0.0065(13)
C53A 0.0313(19) 0.0271(18) 0.0221(19) -0.0066(14) -0.0038(15) -0.0019(15)
C54A 0.034(2) 0.039(2) 0.0189(18) -0.0024(15) 0.0030(15) -0.0049(16)
C55A 0.0240(18) 0.0293(19) 0.0232(19) 0.0073(14) 0.0002(14) -0.0065(15)
C56A 0.0186(16) 0.0186(16) 0.0210(17) 0.0011(13) -0.0021(13) -0.0030(13)
C61A 0.0127(15) 0.0176(16) 0.0206(17) 0.0003(13) 0.0019(13) -0.0018(13)
C62A 0.0151(16) 0.0228(17) 0.0267(18) 0.0006(14) -0.0026(14) 0.0005(13)
C63A 0.0159(17) 0.039(2) 0.038(2) 0.0055(17) 0.0023(15) 0.0053(15)
C64A 0.0112(17) 0.046(2) 0.055(2) 0.0074(18) -0.0069(16) -0.0044(16)
C65A 0.0161(17) 0.035(2) 0.047(2) 0.0048(16) -0.0034(16) -0.0128(15)
C66A 0.0155(16) 0.0219(17) 0.0264(18) 0.0030(13) -0.0036(13) -0.0066(13)
Fe1B 0.0107(2) 0.0157(2) 0.0143(2) -0.00071(17) -0.00140(17) -0.00356(17)
P1B 0.0143(4) 0.0203(4) 0.0180(4) -0.0047(3) 0.0001(3) -0.0046(3)
P2B 0.0130(4) 0.0187(4) 0.0167(4) -0.0036(3) -0.0002(3) -0.0053(3)
P3B 0.0130(4) 0.0156(4) 0.0170(4) 0.0003(3) -0.0028(3) -0.0034(3)
P4B 0.0112(4) 0.0184(4) 0.0161(4) 0.0008(3) -0.0018(3) -0.0038(3)
C1B 0.0179(16) 0.0239(17) 0.0254(18) -0.0101(13) -0.0030(14) -0.0041(14)
C2B 0.0169(16) 0.0248(17) 0.0267(18) -0.0082(14) -0.0005(14) -0.0063(14)
C3B 0.0197(17) 0.0206(17) 0.0301(19) -0.0083(14) -0.0017(14) -0.0027(14)
C4B 0.0153(16) 0.0166(16) 0.0254(18) 0.0000(13) -0.0039(13) -0.0026(13)
C5B 0.0218(17) 0.0282(18) 0.0191(17) -0.0061(14) 0.0023(14) -0.0028(14)
C6B 0.0181(16) 0.0268(17) 0.0194(17) -0.0020(13) 0.0024(13) -0.0061(14)
C11B 0.0145(15) 0.0211(16) 0.0202(17) -0.0003(13) -0.0005(13) -0.0062(13)
C12B 0.0200(16) 0.0233(17) 0.0167(17) -0.0003(13) -0.0008(13) -0.0075(13)
C13B 0.0294(19) 0.0296(18) 0.0201(18) -0.0018(14) 0.0036(14) -0.0101(15)
C14B 0.0296(19) 0.0275(18) 0.0251(19) 0.0025(14) 0.0084(15) -0.0079(15)
C15B 0.0266(18) 0.0280(18) 0.031(2) 0.0000(15) 0.0070(15) -0.0134(15)
C16B 0.0220(17) 0.0277(18) 0.0258(19) -0.0048(14) 0.0033(14) -0.0125(14)
C21B 0.0112(15) 0.0221(16) 0.0176(17) -0.0027(13) 0.0013(12) -0.0020(13)
C22B 0.0195(17) 0.0245(17) 0.0180(17) -0.0027(13) -0.0026(13) 0.0002(14)
C23B 0.0259(18) 0.0313(19) 0.027(2) -0.0089(15) 0.0007(15) 0.0009(15)
C24B 0.0234(18) 0.037(2) 0.033(2) -0.0026(16) -0.0099(16) 0.0066(16)
C25B 0.0183(17) 0.046(2) 0.029(2) -0.0068(16) -0.0104(15) 0.0022(16)
C26B 0.0188(17) 0.0325(19) 0.0233(18) -0.0059(14) -0.0053(14) -0.0042(14)
C31B 0.0117(15) 0.0175(16) 0.0246(18) -0.0004(13) -0.0038(13) -0.0027(13)
C32B 0.0185(17) 0.0333(19) 0.039(2) -0.0102(16) -0.0037(15) -0.0092(15)
C33B 0.0247(19) 0.039(2) 0.058(3) -0.0237(18) -0.0040(17) -0.0100(16)
C34B 0.0232(19) 0.0258(19) 0.076(3) -0.0065(19) -0.0137(19) -0.0099(16)
C35B 0.0188(17) 0.035(2) 0.045(2) 0.0039(17) -0.0034(16) -0.0151(15)
C36B 0.0211(17) 0.037(2) 0.030(2) 0.0064(15) -0.0026(15) -0.0138(15)
C41B 0.0161(16) 0.0265(17) 0.0199(17) 0.0057(13) -0.0027(13) -0.0059(14)
C42B 0.036(2) 0.0272(19) 0.029(2) -0.0011(15) -0.0129(16) 0.0036(16)
C43B 0.045(2) 0.035(2) 0.039(2) 0.0010(17) -0.0149(19) 0.0111(18)
C44B 0.029(2) 0.051(2) 0.034(2) 0.0096(18) -0.0111(17) 0.0065(18)
C45B 0.031(2) 0.053(2) 0.025(2) 0.0037(17) -0.0132(16) -0.0004(18)
C46B 0.0198(17) 0.0375(19) 0.0182(18) 0.0025(14) -0.0056(14) -0.0028(15)
C51B 0.0145(16) 0.0251(17) 0.0188(17) 0.0015(13) -0.0022(13) -0.0033(13)
C52B 0.0184(17) 0.0298(18) 0.0263(19) -0.0027(14) -0.0040(14) 0.0007(14)
C53B 0.0158(17) 0.048(2) 0.033(2) -0.0032(17) -0.0017(15) 0.0044(16)
C54B 0.0139(17) 0.056(2) 0.040(2) 0.0051(18) -0.0055(16) -0.0046(17)
C55B 0.0215(18) 0.044(2) 0.038(2) 0.0077(17) -0.0085(16) -0.0136(16)
C56B 0.0175(16) 0.0270(18) 0.0252(18) 0.0031(14) -0.0060(14) -0.0050(14)
C61B 0.0163(16) 0.0199(16) 0.0182(17) 0.0015(13) -0.0014(13) -0.0038(13)
C62B 0.0217(17) 0.0256(17) 0.0206(18) -0.0018(13) -0.0041(14) -0.0018(14)
C63B 0.0280(19) 0.036(2) 0.0211(18) -0.0059(15) -0.0012(15) -0.0056(16)
C64B 0.0292(19) 0.048(2) 0.0180(18) -0.0009(16) -0.0011(15) -0.0045(17)
C65B 0.0252(18) 0.039(2) 0.0200(18) 0.0104(15) -0.0050(15) -0.0043(16)
C66B 0.0198(17) 0.0262(17) 0.0235(18) 0.0048(14) -0.0066(14) -0.0040(14)

loop_
_atom_type_symbol
_atom_type_description
_atom_type_scat_dispersion_real
_atom_type_scat_dispersion_imag
_atom_type_scat_source
C C 0.0033 0.0016 'International Tables Vol C Tables 4.2.6.8 and 6.1.1.4'
H H 0.0000 0.0000 'International Tables Vol C Tables 4.2.6.8 and 6.1.1.4'
P P 0.1023 0.0942 'International Tables Vol C Tables 4.2.6.8 and 6.1.1.4'
Fe Fe 0.3463 0.8444 'International Tables Vol C Tables 4.2.6.8 and 6.1.1.4'

loop_
_geom_angle_atom_site_label_1
_geom_angle_atom_site_label_2
_geom_angle_atom_site_label_3
_geom_angle
P1A Fe1A P2A 86.85(3)
P1A Fe1A P4A 87.75(3)
P2A Fe1A P4A 140.77(3)
P1A Fe1A P3A 86.35(3)
P2A Fe1A P3A 107.76(3)
P4A Fe1A P3A 110.61(3)
P1A Fe1A H1AF 177.6(12)
P2A Fe1A H1AF 94.9(12)
P4A Fe1A H1AF 89.9(12)
P3A Fe1A H1AF 94.5(11)
P1A Fe1A H2AF 91.2(11)
P2A Fe1A H2AF 65.6(11)
P4A Fe1A H2AF 75.7(11)
P3A Fe1A H2AF 173.1(11)
H1AF Fe1A H2AF 88.1(15)
C5A P1A C3A 106.13(13)
C5A P1A C1A 107.21(13)
C3A P1A C1A 103.86(14)
C5A P1A Fe1A 112.70(10)
C3A P1A Fe1A 113.62(9)
C1A P1A Fe1A 112.64(10)
C2A P2A C51A 102.40(12)
C2A P2A C61A 99.63(13)
C51A P2A C61A 99.23(13)
C2A P2A Fe1A 103.52(9)
C51A P2A Fe1A 120.76(9)
C61A P2A Fe1A 127.01(9)
C4A P3A C11A 99.50(12)
C4A P3A C21A 100.58(13)
C11A P3A C21A 106.06(12)
C4A P3A Fe1A 106.67(9)
C11A P3A Fe1A 120.02(9)
C21A P3A Fe1A 120.16(9)
C6A P4A C31A 98.45(12)
C6A P4A C41A 102.34(12)
C31A P4A C41A 99.77(13)
C6A P4A Fe1A 108.56(9)
C31A P4A Fe1A 126.66(9)
C41A P4A Fe1A 117.27(9)
C2A C1A P1A 105.45(19)
C2A C1A H1A1 110.7
P1A C1A H1A1 110.7
C2A C1A H1A2 110.7
P1A C1A H1A2 110.7
H1A1 C1A H1A2 108.8
C1A C2A P2A 107.62(18)
C1A C2A H2A1 110.2
P2A C2A H2A1 110.2
C1A C2A H2A2 110.2
P2A C2A H2A2 110.2
H2A1 C2A H2A2 108.5
C4A C3A P1A 105.68(19)
C4A C3A H3A1 110.6
P1A C3A H3A1 110.6
C4A C3A H3A2 110.6
P1A C3A H3A2 110.6
H3A1 C3A H3A2 108.7
C3A C4A P3A 108.18(19)
C3A C4A H4A1 110.1
P3A C4A H4A1 110.1
C3A C4A H4A2 110.1
P3A C4A H4A2 110.1
H4A1 C4A H4A2 108.4
C6A C5A P1A 106.74(18)
C6A C5A H5A1 110.4
P1A C5A H5A1 110.4
C6A C5A H5A2 110.4
P1A C5A H5A2 110.4
H5A1 C5A H5A2 108.6
C5A C6A P4A 110.95(19)
C5A C6A H6A1 109.4
P4A C6A H6A1 109.4
C5A C6A H6A2 109.4
P4A C6A H6A2 109.4
H6A1 C6A H6A2 108.0
C16A C11A C12A 111.0(2)
C16A C11A P3A 117.53(19)
C12A C11A P3A 114.19(19)
C16A C11A H11A 104.1
C12A C11A H11A 104.1
P3A C11A H11A 104.1
C11A C12A C13A 111.9(2)
C11A C12A H12A 109.2
C13A C12A H12A 109.2
C11A C12A H12B 109.2
C13A C12A H12B 109.2
H12A C12A H12B 107.9
C14A C13A C12A 111.7(2)
C14A C13A H13A 109.3
C12A C13A H13A 109.3
C14A C13A H13B 109.3
C12A C13A H13B 109.3
H13A C13A H13B 107.9
C15A C14A C13A 111.4(2)
C15A C14A H14A 109.3
C13A C14A H14A 109.3
C15A C14A H14B 109.3
C13A C14A H14B 109.3
H14A C14A H14B 108.0
C14A C15A C16A 111.6(2)
C14A C15A H15A 109.3
C16A C15A H15A 109.3
C14A C15A H15B 109.3
C16A C15A H15B 109.3
H15A C15A H15B 108.0
C15A C16A C11A 111.3(2)
C15A C16A H16A 109.4
C11A C16A H16A 109.4
C15A C16A H16B 109.4
C11A C16A H16B 109.4
H16A C16A H16B 108.0
C26A C21A C22A 111.7(2)
C26A C21A P3A 110.99(19)
C22A C21A P3A 117.8(2)
C26A C21A H21A 105.0
C22A C21A H21A 105.0
P3A C21A H21A 105.0
C23A C22A C21A 112.4(2)
C23A C22A H22A 109.1
C21A C22A H22A 109.1
C23A C22A H22B 109.1
C21A C22A H22B 109.1
H22A C22A H22B 107.9
C24A C23A C22A 111.7(3)
C24A C23A H23A 109.3
C22A C23A H23A 109.3
C24A C23A H23B 109.3
C22A C23A H23B 109.3
H23A C23A H23B 107.9
C23A C24A C25A 109.6(3)
C23A C24A H24A 109.7
C25A C24A H24A 109.7
C23A C24A H24B 109.7
C25A C24A H24B 109.7
H24A C24A H24B 108.2
C24A C25A C26A 110.7(3)
C24A C25A H25A 109.5
C26A C25A H25A 109.5
C24A C25A H25B 109.5
C26A C25A H25B 109.5
H25A C25A H25B 108.1
C25A C26A C21A 112.5(3)
C25A C26A H26A 109.1
C21A C26A H26A 109.1
C25A C26A H26B 109.1
C21A C26A H26B 109.1
H26A C26A H26B 107.8
C32A C31A C36A 108.7(2)
C32A C31A P4A 112.81(19)
C36A C31A P4A 116.95(19)
C32A C31A H31A 105.8
C36A C31A H31A 105.8
P4A C31A H31A 105.8
C31A C32A C33A 111.8(2)
C31A C32A H32C 109.3
C33A C32A H32C 109.3
C31A C32A H32D 109.3
C33A C32A H32D 109.3
H32C C32A H32D 107.9
C34A C33A C32A 111.1(3)
C34A C33A H33C 109.4
C32A C33A H33C 109.4
C34A C33A H33D 109.4
C32A C33A H33D 109.4
H33C C33A H33D 108.0
C35A C34A C33A 111.3(3)
C35A C34A H34C 109.4
C33A C34A H34C 109.4
C35A C34A H34D 109.4
C33A C34A H34D 109.4
H34C C34A H34D 108.0
C34A C35A C36A 111.6(3)
C34A C35A H35C 109.3
C36A C35A H35C 109.3
C34A C35A H35D 109.3
C36A C35A H35D 109.3
H35C C35A H35D 108.0
C35A C36A C31A 111.5(2)
C35A C36A H36C 109.3
C31A C36A H36C 109.3
C35A C36A H36D 109.3
C31A C36A H36D 109.3
H36C C36A H36D 108.0
C46A C41A C42A 108.8(2)
C46A C41A P4A 114.9(2)
C42A C41A P4A 112.05(18)
C46A C41A H41A 106.9
C42A C41A H41A 106.9
P4A C41A H41A 106.9
C43A C42A C41A 112.1(2)
C43A C42A H42A 109.2
C41A C42A H42A 109.2
C43A C42A H42B 109.2
C41A C42A H42B 109.2
H42A C42A H42B 107.9
C44A C43A C42A 110.8(3)
C44A C43A H43A 109.5
C42A C43A H43A 109.5
C44A C43A H43B 109.5
C42A C43A H43B 109.5
H43A C43A H43B 108.1
C43A C44A C45A 111.4(3)
C43A C44A H44A 109.3
C45A C44A H44A 109.3
C43A C44A H44B 109.3
C45A C44A H44B 109.3
H44A C44A H44B 108.0
C44A C45A C46A 112.4(2)
C44A C45A H45A 109.1
C46A C45A H45A 109.1
C44A C45A H45B 109.1
C46A C45A H45B 109.1
H45A C45A H45B 107.9
C41A C46A C45A 111.5(2)
C41A C46A H46A 109.3
C45A C46A H46A 109.3
C41A C46A H46B 109.3
C45A C46A H46B 109.3
H46A C46A H46B 108.0
C52A C51A C56A 110.0(2)
C52A C51A P2A 112.48(18)
C56A C51A P2A 113.05(19)
C52A C51A H51A 107.0
C56A C51A H51A 107.0
P2A C51A H51A 107.0
C53A C52A C51A 111.8(2)
C53A C52A H52C 109.2
C51A C52A H52C 109.2
C53A C52A H52D 109.2
C51A C52A H52D 109.2
H52C C52A H52D 107.9
C52A C53A C54A 111.2(3)
C52A C53A H53C 109.4
C54A C53A H53C 109.4
C52A C53A H53D 109.4
C54A C53A H53D 109.4
H53C C53A H53D 108.0
C55A C54A C53A 110.3(3)
C55A C54A H54C 109.6
C53A C54A H54C 109.6
C55A C54A H54D 109.6
C53A C54A H54D 109.6
H54C C54A H54D 108.1
C54A C55A C56A 112.2(2)
C54A C55A H55C 109.2
C56A C55A H55C 109.2
C54A C55A H55D 109.2
C56A C55A H55D 109.2
H55C C55A H55D 107.9
C55A C56A C51A 112.4(2)
C55A C56A H56C 109.1
C51A C56A H56C 109.1
C55A C56A H56D 109.1
C51A C56A H56D 109.1
H56C C56A H56D 107.9
C62A C61A C66A 109.5(2)
C62A C61A P2A 116.18(19)
C66A C61A P2A 111.90(19)
C62A C61A H61A 106.2
C66A C61A H61A 106.2
P2A C61A H61A 106.2
C63A C62A C61A 112.1(2)
C63A C62A H62C 109.2
C61A C62A H62C 109.2
C63A C62A H62D 109.2
C61A C62A H62D 109.2
H62C C62A H62D 107.9
C64A C63A C62A 112.7(3)
C64A C63A H63C 109.1
C62A C63A H63C 109.1
C64A C63A H63D 109.1
C62A C63A H63D 109.1
H63C C63A H63D 107.8
C63A C64A C65A 111.0(3)
C63A C64A H64C 109.4
C65A C64A H64C 109.4
C63A C64A H64D 109.4
C65A C64A H64D 109.4
H64C C64A H64D 108.0
C64A C65A C66A 110.1(2)
C64A C65A H65C 109.6
C66A C65A H65C 109.6
C64A C65A H65D 109.6
C66A C65A H65D 109.6
H65C C65A H65D 108.1
C65A C66A C61A 111.3(3)
C65A C66A H66C 109.4
C61A C66A H66C 109.4
C65A C66A H66D 109.4
C61A C66A H66D 109.4
H66C C66A H66D 108.0
P1B Fe1B P4B 87.89(3)
P1B Fe1B P2B 87.56(3)
P4B Fe1B P2B 148.37(3)
P1B Fe1B P3B 87.02(3)
P4B Fe1B P3B 107.78(3)
P2B Fe1B P3B 103.22(3)
P1B Fe1B H1BF 179.2(11)
P4B Fe1B H1BF 92.8(11)
P2B Fe1B H1BF 91.7(11)
P3B Fe1B H1BF 93.1(11)
P1B Fe1B H2BF 91.2(12)
P4B Fe1B H2BF 78.4(11)
P2B Fe1B H2BF 70.4(11)
P3B Fe1B H2BF 173.5(11)
H1BF Fe1B H2BF 88.5(16)
C1B P1B C5B 106.94(13)
C1B P1B C3B 104.69(14)
C5B P1B C3B 105.44(14)
C1B P1B Fe1B 111.39(10)
C5B P1B Fe1B 114.69(10)
C3B P1B Fe1B 112.97(10)
C21B P2B C2B 103.89(13)
C21B P2B C11B 99.56(13)
C2B P2B C11B 97.59(13)
C21B P2B Fe1B 117.03(9)
C2B P2B Fe1B 108.33(9)
C11B P2B Fe1B 126.91(9)
C61B P3B C4B 100.86(13)
C61B P3B C51B 105.97(13)
C4B P3B C51B 99.52(13)
C61B P3B Fe1B 120.59(9)
C4B P3B Fe1B 103.95(9)
C51B P3B Fe1B 121.51(9)
C41B P4B C31B 101.51(13)
C41B P4B C6B 100.56(14)
C31B P4B C6B 99.79(13)
C41B P4B Fe1B 119.29(9)
C31B P4B Fe1B 123.24(9)
C6B P4B Fe1B 108.65(9)
C2B C1B P1B 106.05(19)
C2B C1B H1B1 110.5
P1B C1B H1B1 110.5
C2B C1B H1B2 110.5
P1B C1B H1B2 110.5
H1B1 C1B H1B2 108.7
C1B C2B P2B 111.72(19)
C1B C2B H2B1 109.3
P2B C2B H2B1 109.3
C1B C2B H2B2 109.3
P2B C2B H2B2 109.3
H2B1 C2B H2B2 107.9
C4B C3B P1B 107.63(19)
C4B C3B H3B1 110.2
P1B C3B H3B1 110.2
C4B C3B H3B2 110.2
P1B C3B H3B2 110.2
H3B1 C3B H3B2 108.5
C3B C4B P3B 108.83(19)
C3B C4B H4B1 109.9
P3B C4B H4B1 109.9
C3B C4B H4B2 109.9
P3B C4B H4B2 109.9
H4B1 C4B H4B2 108.3
C6B C5B P1B 107.49(19)
C6B C5B H5B1 110.2
P1B C5B H5B1 110.2
C6B C5B H5B2 110.2
P1B C5B H5B2 110.2
H5B1 C5B H5B2 108.5
C5B C6B P4B 111.54(19)
C5B C6B H6B1 109.3
P4B C6B H6B1 109.3
C5B C6B H6B2 109.3
P4B C6B H6B2 109.3
H6B1 C6B H6B2 108.0
C12B C11B C16B 109.0(2)
C12B C11B P2B 112.02(18)
C16B C11B P2B 116.6(2)
C12B C11B H11B 106.1
C16B C11B H11B 106.1
P2B C11B H11B 106.1
C11B C12B C13B 111.8(2)
C11B C12B H12C 109.2
C13B C12B H12C 109.2
C11B C12B H12D 109.2
C13B C12B H12D 109.2
H12C C12B H12D 107.9
C12B C13B C14B 110.1(2)
C12B C13B H13C 109.6
C14B C13B H13C 109.6
C12B C13B H13D 109.6
C14B C13B H13D 109.6
H13C C13B H13D 108.1
C15B C14B C13B 110.3(3)
C15B C14B H14C 109.6
C13B C14B H14C 109.6
C15B C14B H14D 109.6
C13B C14B H14D 109.6
H14C C14B H14D 108.1
C14B C15B C16B 111.4(2)
C14B C15B H15C 109.4
C16B C15B H15C 109.4
C14B C15B H15D 109.4
C16B C15B H15D 109.4
H15C C15B H15D 108.0
C15B C16B C11B 111.6(2)
C15B C16B H16C 109.3
C11B C16B H16C 109.3
C15B C16B H16D 109.3
C11B C16B H16D 109.3
H16C C16B H16D 108.0
C22B C21B C26B 108.7(2)
C22B C21B P2B 111.22(19)
C26B C21B P2B 115.0(2)
C22B C21B H21B 107.2
C26B C21B H21B 107.2
P2B C21B H21B 107.2
C23B C22B C21B 111.8(2)
C23B C22B H22C 109.2
C21B C22B H22C 109.2
C23B C22B H22D 109.2
C21B C22B H22D 109.2
H22C C22B H22D 107.9
C24B C23B C22B 111.1(3)
C24B C23B H23C 109.4
C22B C23B H23C 109.4
C24B C23B H23D 109.4
C22B C23B H23D 109.4
H23C C23B H23D 108.0
C25B C24B C23B 110.4(3)
C25B C24B H24C 109.6
C23B C24B H24C 109.6
C25B C24B H24D 109.6
C23B C24B H24D 109.6
H24C C24B H24D 108.1
C24B C25B C26B 112.2(3)
C24B C25B H25C 109.2
C26B C25B H25C 109.2
C24B C25B H25D 109.2
C26B C25B H25D 109.2
H25C C25B H25D 107.9
C25B C26B C21B 111.1(2)
C25B C26B H26C 109.4
C21B C26B H26C 109.4
C25B C26B H26D 109.4
C21B C26B H26D 109.4
H26C C26B H26D 108.0
C32B C31B C36B 110.3(2)
C32B C31B P4B 112.87(19)
C36B C31B P4B 117.0(2)
C32B C31B H31B 105.2
C36B C31B H31B 105.2
P4B C31B H31B 105.2
C31B C32B C33B 112.0(3)
C31B C32B H32A 109.2
C33B C32B H32A 109.2
C31B C32B H32B 109.2
C33B C32B H32B 109.2
H32A C32B H32B 107.9
C34B C33B C32B 111.3(3)
C34B C33B H33A 109.4
C32B C33B H33A 109.4
C34B C33B H33B 109.4
C32B C33B H33B 109.4
H33A C33B H33B 108.0
C33B C34B C35B 111.3(3)
C33B C34B H34A 109.4
C35B C34B H34A 109.4
C33B C34B H34B 109.4
C35B C34B H34B 109.4
H34A C34B H34B 108.0
C34B C35B C36B 111.7(3)
C34B C35B H35A 109.3
C36B C35B H35A 109.3
C34B C35B H35B 109.3
C36B C35B H35B 109.3
H35A C35B H35B 107.9
C35B C36B C31B 110.9(3)
C35B C36B H36A 109.5
C31B C36B H36A 109.5
C35B C36B H36B 109.5
C31B C36B H36B 109.5
H36A C36B H36B 108.0
C46B C41B C42B 108.7(2)
C46B C41B P4B 114.7(2)
C42B C41B P4B 112.8(2)
C46B C41B H41B 106.7
C42B C41B H41B 106.7
P4B C41B H41B 106.7
C41B C42B C43B 111.5(3)
C41B C42B H42C 109.3
C43B C42B H42C 109.3
C41B C42B H42D 109.3
C43B C42B H42D 109.3
H42C C42B H42D 108.0
C44B C43B C42B 111.1(3)
C44B C43B H43C 109.4
C42B C43B H43C 109.4
C44B C43B H43D 109.4
C42B C43B H43D 109.4
H43C C43B H43D 108.0
C43B C44B C45B 111.4(3)
C43B C44B H44C 109.3
C45B C44B H44C 109.3
C43B C44B H44D 109.3
C45B C44B H44D 109.3
H44C C44B H44D 108.0
C44B C45B C46B 111.9(3)
C44B C45B H45C 109.2
C46B C45B H45C 109.2
C44B C45B H45D 109.2
C46B C45B H45D 109.2
H45C C45B H45D 107.9
C45B C46B C41B 111.8(3)
C45B C46B H46C 109.3
C41B C46B H46C 109.3
C45B C46B H46D 109.3
C41B C46B H46D 109.3
H46C C46B H46D 107.9
C52B C51B C56B 108.3(2)
C52B C51B P3B 118.59(19)
C56B C51B P3B 114.2(2)
C52B C51B H51B 104.8
C56B C51B H51B 104.8
P3B C51B H51B 104.8
C51B C52B C53B 111.1(2)
C51B C52B H52A 109.4
C53B C52B H52A 109.4
C51B C52B H52B 109.4
C53B C52B H52B 109.4
H52A C52B H52B 108.0
C54B C53B C52B 112.5(3)
C54B C53B H53A 109.1
C52B C53B H53A 109.1
C54B C53B H53B 109.1
C52B C53B H53B 109.1
H53A C53B H53B 107.8
C53B C54B C55B 110.8(3)
C53B C54B H54A 109.5
C55B C54B H54A 109.5
C53B C54B H54B 109.5
C55B C54B H54B 109.5
H54A C54B H54B 108.1
C54B C55B C56B 110.9(3)
C54B C55B H55A 109.5
C56B C55B H55A 109.5
C54B C55B H55B 109.5
C56B C55B H55B 109.5
H55A C55B H55B 108.0
C51B C56B C55B 111.3(3)
C51B C56B H56A 109.4
C55B C56B H56A 109.4
C51B C56B H56B 109.4
C55B C56B H56B 109.4
H56A C56B H56B 108.0
C62B C61B C66B 110.5(2)
C62B C61B P3B 113.46(19)
C66B C61B P3B 117.5(2)
C62B C61B H61B 104.6
C66B C61B H61B 104.6
P3B C61B H61B 104.6
C63B C62B C61B 112.1(2)
C63B C62B H62A 109.2
C61B C62B H62A 109.2
C63B C62B H62B 109.2
C61B C62B H62B 109.2
H62A C62B H62B 107.9
C64B C63B C62B 111.5(3)
C64B C63B H63A 109.3
C62B C63B H63A 109.3
C64B C63B H63B 109.3
C62B C63B H63B 109.3
H63A C63B H63B 108.0
C65B C64B C63B 110.8(3)
C65B C64B H64A 109.5
C63B C64B H64A 109.5
C65B C64B H64B 109.5
C63B C64B H64B 109.5
H64A C64B H64B 108.1
C64B C65B C66B 111.6(2)
C64B C65B H65A 109.3
C66B C65B H65A 109.3
C64B C65B H65B 109.3
C66B C65B H65B 109.3
H65A C65B H65B 108.0
C65B C66B C61B 111.4(2)
C65B C66B H66A 109.3
C61B C66B H66A 109.3
C65B C66B H66B 109.3
C61B C66B H66B 109.3
H66A C66B H66B 108.0

loop_
_geom_bond_atom_site_label_1
_geom_bond_atom_site_label_2
_geom_bond_distance
Fe1A P1A 2.1108(8)
Fe1A P2A 2.1776(8)
Fe1A P4A 2.1766(8)
Fe1A P3A 2.2036(8)
Fe1A H1AF 1.44(3)
Fe1A H2AF 1.47(3)
P1A C5A 1.844(3)
P1A C3A 1.842(3)
P1A C1A 1.843(3)
P2A C2A 1.870(3)
P2A C51A 1.871(3)
P2A C61A 1.896(3)
P3A C4A 1.865(3)
P3A C11A 1.869(3)
P3A C21A 1.887(3)
P4A C6A 1.879(3)
P4A C31A 1.880(3)
P4A C41A 1.883(3)
C1A C2A 1.525(4)
C1A H1A1 0.9900
C1A H1A2 0.9900
C2A H2A1 0.9900
C2A H2A2 0.9900
C3A C4A 1.536(4)
C3A H3A1 0.9900
C3A H3A2 0.9900
C4A H4A1 0.9900
C4A H4A2 0.9900
C5A C6A 1.535(4)
C5A H5A1 0.9900
C5A H5A2 0.9900
C6A H6A1 0.9900
C6A H6A2 0.9900
C11A C16A 1.533(4)
C11A C12A 1.536(4)
C11A H11A 1.0000
C12A C13A 1.540(4)
C12A H12A 0.9900
C12A H12B 0.9900
C13A C14A 1.519(4)
C13A H13A 0.9900
C13A H13B 0.9900
C14A C15A 1.509(4)
C14A H14A 0.9900
C14A H14B 0.9900
C15A C16A 1.526(4)
C15A H15A 0.9900
C15A H15B 0.9900
C16A H16A 0.9900
C16A H16B 0.9900
C21A C26A 1.531(4)
C21A C22A 1.537(4)
C21A H21A 1.0000
C22A C23A 1.530(4)
C22A H22A 0.9900
C22A H22B 0.9900
C23A C24A 1.508(5)
C23A H23A 0.9900
C23A H23B 0.9900
C24A C25A 1.517(4)
C24A H24A 0.9900
C24A H24B 0.9900
C25A C26A 1.528(4)
C25A H25A 0.9900
C25A H25B 0.9900
C26A H26A 0.9900
C26A H26B 0.9900
C31A C32A 1.532(4)
C31A C36A 1.536(4)
C31A H31A 1.0000
C32A C33A 1.538(4)
C32A H32C 0.9900
C32A H32D 0.9900
C33A C34A 1.523(4)
C33A H33C 0.9900
C33A H33D 0.9900
C34A C35A 1.510(4)
C34A H34C 0.9900
C34A H34D 0.9900
C35A C36A 1.524(4)
C35A H35C 0.9900
C35A H35D 0.9900
C36A H36C 0.9900
C36A H36D 0.9900
C41A C46A 1.530(4)
C41A C42A 1.533(4)
C41A H41A 1.0000
C42A C43A 1.522(4)
C42A H42A 0.9900
C42A H42B 0.9900
C43A C44A 1.516(4)
C43A H43A 0.9900
C43A H43B 0.9900
C44A C45A 1.517(4)
C44A H44A 0.9900
C44A H44B 0.9900
C45A C46A 1.533(4)
C45A H45A 0.9900
C45A H45B 0.9900
C46A H46A 0.9900
C46A H46B 0.9900
C51A C52A 1.532(4)
C51A C56A 1.538(4)
C51A H51A 1.0000
C52A C53A 1.516(4)
C52A H52C 0.9900
C52A H52D 0.9900
C53A C54A 1.522(4)
C53A H53C 0.9900
C53A H53D 0.9900
C54A C55A 1.511(4)
C54A H54C 0.9900
C54A H54D 0.9900
C55A C56A 1.516(4)
C55A H55C 0.9900
C55A H55D 0.9900
C56A H56C 0.9900
C56A H56D 0.9900
C61A C62A 1.534(4)
C61A C66A 1.533(4)
C61A H61A 1.0000
C62A C63A 1.527(4)
C62A H62C 0.9900
C62A H62D 0.9900
C63A C64A 1.513(5)
C63A H63C 0.9900
C63A H63D 0.9900
C64A C65A 1.518(4)
C64A H64C 0.9900
C64A H64D 0.9900
C65A C66A 1.533(4)
C65A H65C 0.9900
C65A H65D 0.9900
C66A H66C 0.9900
C66A H66D 0.9900
Fe1B P1B 2.0969(9)
Fe1B P4B 2.1643(8)
Fe1B P2B 2.1754(8)
Fe1B P3B 2.2086(8)
Fe1B H1BF 1.48(3)
Fe1B H2BF 1.49(3)
P1B C1B 1.844(3)
P1B C5B 1.851(3)
P1B C3B 1.860(3)
P2B C21B 1.866(3)
P2B C2B 1.884(3)
P2B C11B 1.887(3)
P3B C61B 1.859(3)
P3B C4B 1.867(3)
P3B C51B 1.891(3)
P4B C41B 1.870(3)
P4B C31B 1.870(3)
P4B C6B 1.875(3)
C1B C2B 1.527(4)
C1B H1B1 0.9900
C1B H1B2 0.9900
C2B H2B1 0.9900
C2B H2B2 0.9900
C3B C4B 1.534(4)
C3B H3B1 0.9900
C3B H3B2 0.9900
C4B H4B1 0.9900
C4B H4B2 0.9900
C5B C6B 1.544(4)
C5B H5B1 0.9900
C5B H5B2 0.9900
C6B H6B1 0.9900
C6B H6B2 0.9900
C11B C12B 1.528(4)
C11B C16B 1.547(4)
C11B H11B 1.0000
C12B C13B 1.528(4)
C12B H12C 0.9900
C12B H12D 0.9900
C13B C14B 1.527(4)
C13B H13C 0.9900
C13B H13D 0.9900
C14B C15B 1.512(4)
C14B H14C 0.9900
C14B H14D 0.9900
C15B C16B 1.530(4)
C15B H15C 0.9900
C15B H15D 0.9900
C16B H16C 0.9900
C16B H16D 0.9900
C21B C22B 1.535(4)
C21B C26B 1.531(4)
C21B H21B 1.0000
C22B C23B 1.518(4)
C22B H22C 0.9900
C22B H22D 0.9900
C23B C24B 1.519(4)
C23B H23C 0.9900
C23B H23D 0.9900
C24B C25B 1.516(4)
C24B H24C 0.9900
C24B H24D 0.9900
C25B C26B 1.525(4)
C25B H25C 0.9900
C25B H25D 0.9900
C26B H26C 0.9900
C26B H26D 0.9900
C31B C32B 1.523(4)
C31B C36B 1.535(4)
C31B H31B 1.0000
C32B C33B 1.533(4)
C32B H32A 0.9900
C32B H32B 0.9900
C33B C34B 1.510(5)
C33B H33A 0.9900
C33B H33B 0.9900
C34B C35B 1.514(5)
C34B H34A 0.9900
C34B H34B 0.9900
C35B C36B 1.530(4)
C35B H35A 0.9900
C35B H35B 0.9900
C36B H36A 0.9900
C36B H36B 0.9900
C41B C46B 1.529(4)
C41B C42B 1.537(4)
C41B H41B 1.0000
C42B C43B 1.538(4)
C42B H42C 0.9900
C42B H42D 0.9900
C43B C44B 1.507(5)
C43B H43C 0.9900
C43B H43D 0.9900
C44B C45B 1.506(5)
C44B H44C 0.9900
C44B H44D 0.9900
C45B C46B 1.522(4)
C45B H45C 0.9900
C45B H45D 0.9900
C46B H46C 0.9900
C46B H46D 0.9900
C51B C52B 1.533(4)
C51B C56B 1.533(4)
C51B H51B 1.0000
C52B C53B 1.530(4)
C52B H52A 0.9900
C52B H52B 0.9900
C53B C54B 1.513(5)
C53B H53A 0.9900
C53B H53B 0.9900
C54B C55B 1.521(5)
C54B H54A 0.9900
C54B H54B 0.9900
C55B C56B 1.537(4)
C55B H55A 0.9900
C55B H55B 0.9900
C56B H56A 0.9900
C56B H56B 0.9900
C61B C62B 1.535(4)
C61B C66B 1.536(4)
C61B H61B 1.0000
C62B C63B 1.527(4)
C62B H62A 0.9900
C62B H62B 0.9900
C63B C64B 1.520(4)
C63B H63A 0.9900
C63B H63B 0.9900
C64B C65B 1.514(4)
C64B H64A 0.9900
C64B H64B 0.9900
C65B C66B 1.524(4)
C65B H65A 0.9900
C65B H65B 0.9900
C66B H66A 0.9900
C66B H66B 0.9900

loop_
_geom_torsion_atom_site_label_1
_geom_torsion_atom_site_label_2
_geom_torsion_atom_site_label_3
_geom_torsion_atom_site_label_4
_geom_torsion
P2A Fe1A P1A C5A -126.67(11)
P4A Fe1A P1A C5A 14.47(10)
P3A Fe1A P1A C5A 125.29(10)
P2A Fe1A P1A C3A 112.56(11)
P4A Fe1A P1A C3A -106.31(11)
P3A Fe1A P1A C3A 4.52(11)
P2A Fe1A P1A C1A -5.19(10)
P4A Fe1A P1A C1A 135.94(10)
P3A Fe1A P1A C1A -113.23(10)
P1A Fe1A P2A C2A 27.96(10)
P4A Fe1A P2A C2A -54.60(11)
P3A Fe1A P2A C2A 113.11(10)
P1A Fe1A P2A C51A 141.54(10)
P4A Fe1A P2A C51A 58.98(12)
P3A Fe1A P2A C51A -133.31(10)
P1A Fe1A P2A C61A -85.42(12)
P4A Fe1A P2A C61A -167.98(12)
P3A Fe1A P2A C61A -0.27(12)
P1A Fe1A P3A C4A 18.69(10)
P2A Fe1A P3A C4A -66.83(10)
P4A Fe1A P3A C4A 104.90(10)
P1A Fe1A P3A C11A 130.52(11)
P2A Fe1A P3A C11A 45.01(11)
P4A Fe1A P3A C11A -143.26(11)
P1A Fe1A P3A C21A -94.62(11)
P2A Fe1A P3A C21A 179.86(11)
P4A Fe1A P3A C21A -8.40(11)
P1A Fe1A P4A C6A 5.51(10)
P2A Fe1A P4A C6A 87.75(11)
P3A Fe1A P4A C6A -79.74(10)
P1A Fe1A P4A C31A 121.82(12)
P2A Fe1A P4A C31A -155.94(12)
P3A Fe1A P4A C31A 36.56(12)
P1A Fe1A P4A C41A -109.75(10)
P2A Fe1A P4A C41A -27.51(12)
P3A Fe1A P4A C41A 165.00(10)
C5A P1A C1A C2A 99.6(2)
C3A P1A C1A C2A -148.34(18)
Fe1A P1A C1A C2A -25.0(2)
P1A C1A C2A P2A 47.1(2)
C51A P2A C2A C1A -177.95(19)
C61A P2A C2A C1A 80.3(2)
Fe1A P2A C2A C1A -51.7(2)
C5A P1A C3A C4A -156.12(19)
C1A P1A C3A C4A 91.0(2)
Fe1A P1A C3A C4A -31.7(2)
P1A C3A C4A P3A 45.5(2)
C11A P3A C4A C3A -168.83(19)
C21A P3A C4A C3A 82.7(2)
Fe1A P3A C4A C3A -43.4(2)
C3A P1A C5A C6A 90.1(2)
C1A P1A C5A C6A -159.39(19)
Fe1A P1A C5A C6A -34.9(2)
P1A C5A C6A P4A 38.3(2)
C31A P4A C6A C5A -162.01(19)
C41A P4A C6A C5A 96.0(2)
Fe1A P4A C6A C5A -28.7(2)
C4A P3A C11A C16A -56.2(2)
C21A P3A C11A C16A 47.8(2)
Fe1A P3A C11A C16A -171.84(17)
C4A P3A C11A C12A 171.1(2)
C21A P3A C11A C12A -84.9(2)
Fe1A P3A C11A C12A 55.5(2)
C16A C11A C12A C13A 52.8(3)
P3A C11A C12A C13A -171.52(19)
C11A C12A C13A C14A -53.0(3)
C12A C13A C14A C15A 54.6(3)
C13A C14A C15A C16A -56.6(3)
C14A C15A C16A C11A 56.6(3)
C12A C11A C16A C15A -54.4(3)
P3A C11A C16A C15A 171.5(2)
C4A P3A C21A C26A 156.66(19)
C11A P3A C21A C26A 53.5(2)
Fe1A P3A C21A C26A -86.9(2)
C4A P3A C21A C22A 26.1(2)
C11A P3A C21A C22A -77.1(2)
Fe1A P3A C21A C22A 142.58(18)
C26A C21A C22A C23A 48.8(3)
P3A C21A C22A C23A 179.1(2)
C21A C22A C23A C24A -54.1(3)
C22A C23A C24A C25A 59.0(3)
C23A C24A C25A C26A -59.6(3)
C24A C25A C26A C21A 55.8(3)
C22A C21A C26A C25A -50.0(3)
P3A C21A C26A C25A 176.3(2)
C6A P4A C31A C32A -171.4(2)
C41A P4A C31A C32A -67.3(2)
Fe1A P4A C31A C32A 67.8(2)
C6A P4A C31A C36A -44.3(2)
C41A P4A C31A C36A 59.9(2)
Fe1A P4A C31A C36A -165.08(17)
C36A C31A C32A C33A 56.7(3)
P4A C31A C32A C33A -171.9(2)
C31A C32A C33A C34A -56.0(3)
C32A C33A C34A C35A 54.2(4)
C33A C34A C35A C36A -55.2(3)
C34A C35A C36A C31A 57.4(3)
C32A C31A C36A C35A -57.2(3)
P4A C31A C36A C35A 173.7(2)
C6A P4A C41A C46A -44.1(2)
C31A P4A C41A C46A -145.1(2)
Fe1A P4A C41A C46A 74.5(2)
C6A P4A C41A C42A -169.0(2)
C31A P4A C41A C42A 90.1(2)
Fe1A P4A C41A C42A -50.3(2)
C46A C41A C42A C43A 57.7(3)
P4A C41A C42A C43A -174.1(2)
C41A C42A C43A C44A -57.6(3)
C42A C43A C44A C45A 54.2(4)
C43A C44A C45A C46A -53.4(4)
C42A C41A C46A C45A -55.6(3)
P4A C41A C46A C45A 177.9(2)
C44A C45A C46A C41A 54.7(3)
C2A P2A C51A C52A 158.4(2)
C61A P2A C51A C52A -99.5(2)
Fe1A P2A C51A C52A 44.3(2)
C2A P2A C51A C56A 33.1(2)
C61A P2A C51A C56A 135.2(2)
Fe1A P2A C51A C56A -81.0(2)
C56A C51A C52A C53A -54.3(3)
P2A C51A C52A C53A 178.8(2)
C51A C52A C53A C54A 57.2(3)
C52A C53A C54A C55A -56.8(3)
C53A C54A C55A C56A 55.4(3)
C54A C55A C56A C51A -54.3(3)
C52A C51A C56A C55A 52.7(3)
P2A C51A C56A C55A 179.3(2)
C2A P2A C61A C62A 33.1(2)
C51A P2A C61A C62A -71.3(2)
Fe1A P2A C61A C62A 148.26(18)
C2A P2A C61A C66A 159.9(2)
C51A P2A C61A C66A 55.6(2)
Fe1A P2A C61A C66A -84.9(2)
C66A C61A C62A C63A 53.5(3)
P2A C61A C62A C63A -178.5(2)
C61A C62A C63A C64A -53.0(4)
C62A C63A C64A C65A 54.1(4)
C63A C64A C65A C66A -56.7(4)
C64A C65A C66A C61A 59.1(4)
C62A C61A C66A C65A -57.0(3)
P2A C61A C66A C65A 172.6(2)
P4B Fe1B P1B C1B 124.82(11)
P2B Fe1B P1B C1B -23.87(11)
P3B Fe1B P1B C1B -127.25(11)
P4B Fe1B P1B C5B 3.19(11)
P2B Fe1B P1B C5B -145.50(11)
P3B Fe1B P1B C5B 111.12(11)
P4B Fe1B P1B C3B -117.68(11)
P2B Fe1B P1B C3B 93.64(11)
P3B Fe1B P1B C3B -9.75(11)
P1B Fe1B P2B C21B 120.97(11)
P4B Fe1B P2B C21B 38.99(13)
P3B Fe1B P2B C21B -152.66(10)
P1B Fe1B P2B C2B 4.04(11)
P4B Fe1B P2B C2B -77.94(12)
P3B Fe1B P2B C2B 90.41(11)
P1B Fe1B P2B C11B -110.98(12)
P4B Fe1B P2B C11B 167.04(12)
P3B Fe1B P2B C11B -24.61(12)
P1B Fe1B P3B C61B 140.99(11)
P4B Fe1B P3B C61B -132.19(11)
P2B Fe1B P3B C61B 54.19(11)
P1B Fe1B P3B C4B 29.12(10)
P4B Fe1B P3B C4B 115.94(10)
P2B Fe1B P3B C4B -57.67(10)
P1B Fe1B P3B C51B -81.51(11)
P4B Fe1B P3B C51B 5.31(12)
P2B Fe1B P3B C51B -168.30(11)
P1B Fe1B P4B C41B -100.75(11)
P2B Fe1B P4B C41B -18.85(14)
P3B Fe1B P4B C41B 173.06(11)
P1B Fe1B P4B C31B 129.36(12)
P2B Fe1B P4B C31B -148.74(12)
P3B Fe1B P4B C31B 43.17(12)
P1B Fe1B P4B C6B 13.53(10)
P2B Fe1B P4B C6B 95.43(12)
P3B Fe1B P4B C6B -72.66(10)
C5B P1B C1B C2B 167.6(2)
C3B P1B C1B C2B -80.9(2)
Fe1B P1B C1B C2B 41.5(2)
P1B C1B C2B P2B -37.2(2)
C21B P2B C2B C1B -104.4(2)
C11B P2B C2B C1B 153.8(2)
Fe1B P2B C2B C1B 20.7(2)
C1B P1B C3B C4B 104.1(2)
C5B P1B C3B C4B -143.24(19)
Fe1B P1B C3B C4B -17.2(2)
P1B C3B C4B P3B 40.6(2)
C61B P3B C4B C3B -173.39(19)
C51B P3B C4B C3B 78.2(2)
Fe1B P3B C4B C3B -47.8(2)
C1B P1B C5B C6B -146.6(2)
C3B P1B C5B C6B 102.4(2)
Fe1B P1B C5B C6B -22.6(2)
P1B C5B C6B P4B 32.6(2)
C41B P4B C6B C5B 94.7(2)
C31B P4B C6B C5B -161.6(2)
Fe1B P4B C6B C5B -31.4(2)
C21B P2B C11B C12B 64.0(2)
C2B P2B C11B C12B 169.5(2)
Fe1B P2B C11B C12B -70.7(2)
C21B P2B C11B C16B -62.6(2)
C2B P2B C11B C16B 42.9(2)
Fe1B P2B C11B C16B 162.71(17)
C16B C11B C12B C13B -56.4(3)
P2B C11B C12B C13B 173.0(2)
C11B C12B C13B C14B 58.6(3)
C12B C13B C14B C15B -57.8(3)
C13B C14B C15B C16B 57.1(3)
C14B C15B C16B C11B -56.2(3)
C12B C11B C16B C15B 54.7(3)
P2B C11B C16B C15B -177.2(2)
C2B P2B C21B C22B 167.86(19)
C11B P2B C21B C22B -91.8(2)
Fe1B P2B C21B C22B 48.5(2)
C2B P2B C21B C26B 43.7(2)
C11B P2B C21B C26B 144.1(2)
Fe1B P2B C21B C26B -75.6(2)
C26B C21B C22B C23B -57.3(3)
P2B C21B C22B C23B 175.1(2)
C21B C22B C23B C24B 57.6(3)
C22B C23B C24B C25B -55.1(3)
C23B C24B C25B C26B 55.0(4)
C24B C25B C26B C21B -56.5(3)
C22B C21B C26B C25B 56.2(3)
P2B C21B C26B C25B -178.4(2)
C41B P4B C31B C32B -80.9(2)
C6B P4B C31B C32B 176.1(2)
Fe1B P4B C31B C32B 56.1(2)
C41B P4B C31B C36B 48.7(3)
C6B P4B C31B C36B -54.3(2)
Fe1B P4B C31B C36B -174.39(18)
C36B C31B C32B C33B 55.0(3)
P4B C31B C32B C33B -172.1(2)
C31B C32B C33B C34B -55.2(4)
C32B C33B C34B C35B 54.9(4)
C33B C34B C35B C36B -55.9(4)
C34B C35B C36B C31B 56.0(4)
C32B C31B C36B C35B -55.1(3)
P4B C31B C36B C35B 174.1(2)
C31B P4B C41B C46B -152.4(2)
C6B P4B C41B C46B -50.0(2)
Fe1B P4B C41B C46B 68.5(2)
C31B P4B C41B C42B 82.4(2)
C6B P4B C41B C42B -175.2(2)
Fe1B P4B C41B C42B -56.6(2)
C46B C41B C42B C43B 56.4(3)
P4B C41B C42B C43B -175.2(2)
C41B C42B C43B C44B -56.5(4)
C42B C43B C44B C45B 54.7(4)
C43B C44B C45B C46B -54.9(4)
C44B C45B C46B C41B 56.4(4)
C42B C41B C46B C45B -56.3(3)
P4B C41B C46B C45B 176.5(2)
C61B P3B C51B C52B -77.0(3)
C4B P3B C51B C52B 27.3(3)
Fe1B P3B C51B C52B 140.2(2)
C61B P3B C51B C56B 52.6(2)
C4B P3B C51B C56B 156.9(2)
Fe1B P3B C51B C56B -90.1(2)
C56B C51B C52B C53B 57.2(3)
P3B C51B C52B C53B -170.6(2)
C51B C52B C53B C54B -56.3(4)
C52B C53B C54B C55B 54.1(4)
C53B C54B C55B C56B -54.5(4)
C52B C51B C56B C55B -58.6(3)
P3B C51B C56B C55B 166.8(2)
C54B C55B C56B C51B 58.1(4)
C4B P3B C61B C62B 174.6(2)
C51B P3B C61B C62B -82.1(2)
Fe1B P3B C61B C62B 61.1(2)
C4B P3B C61B C66B -54.4(2)
C51B P3B C61B C66B 48.9(2)
Fe1B P3B C61B C66B -167.89(17)
C66B C61B C62B C63B 53.4(3)
P3B C61B C62B C63B -172.1(2)
C61B C62B C63B C64B -54.6(3)
C62B C63B C64B C65B 55.5(3)
C63B C64B C65B C66B -56.7(3)
C64B C65B C66B C61B 56.5(3)
C62B C61B C66B C65B -54.1(3)
P3B C61B C66B C65B 173.5(2)
